data_4073128
loop_
_publ_author_name
'Wang, Baoli'
'Wang, Dun'
'Cui, Dongmei'
'Gao, Wei'
'Tang, Tao'
'Chen, Xuesi'
'Jing, Xiabin'

_publ_section_title
;
 Synthesis of the First Rare Earth Metal Bis(alkyl)s Bearing an Indenyl
 Functionalized N-Heterocyclic Carbene
;
_journal_issue 13
_journal_name_full Organometallics
_journal_page_first 3167
_journal_paper_doi 10.1021/om0700922
_journal_volume 26
_journal_year 2007
_chemical_formula_sum 'C31 H45 Lu N2 Si2'
_chemical_formula_weight 676.84
_chemical_name_systematic
; 
 ? 
;
_space_group_IT_number 14
_symmetry_cell_setting monoclinic
_symmetry_space_group_name_Hall '-P 2ybc'
_symmetry_space_group_name_H-M 'P 1 21/c 1'
_atom_sites_solution_hydrogens geom
_atom_sites_solution_primary direct
_atom_sites_solution_secondary difmap
_audit_creation_method SHELXL-97
_cell_angle_alpha 90.00
_cell_angle_beta 106.8380(10)
_cell_angle_gamma 90.00
_cell_formula_units_Z 4
_cell_length_a 10.5025(6)
_cell_length_b 23.2946(13)
_cell_length_c 13.8088(7)
_cell_measurement_temperature 293(2)
_cell_volume 3233.5(3)
_computing_cell_refinement 'Bruker SMART'
_computing_data_collection 'Bruker SMART'
_computing_data_reduction 'Bruker SAINT'
_computing_molecular_graphics 'Bruker SHELXTL'
_computing_publication_material 'Bruker SHELXTL'
_computing_structure_refinement 'SHELXL-97 (Sheldrick, 1997)'
_computing_structure_solution 'SHELXS-97 (Sheldrick, 1990)'
_diffrn_ambient_temperature 187(2)
_diffrn_measured_fraction_theta_full 0.998
_diffrn_measured_fraction_theta_max 0.998
_diffrn_measurement_device_type 'CCD area detector'
_diffrn_measurement_method 'phi and omega scans'
_diffrn_radiation_monochromator graphite
_diffrn_radiation_source 'fine-focus sealed tube'
_diffrn_radiation_type MoK\a
_diffrn_radiation_wavelength 0.71073
_diffrn_reflns_av_R_equivalents 0.0505
_diffrn_reflns_av_sigmaI/netI 0.0437
_diffrn_reflns_limit_h_max 12
_diffrn_reflns_limit_h_min -12
_diffrn_reflns_limit_k_max 28
_diffrn_reflns_limit_k_min -28
_diffrn_reflns_limit_l_max 8
_diffrn_reflns_limit_l_min -17
_diffrn_reflns_number 17999
_diffrn_reflns_theta_full 26.05
_diffrn_reflns_theta_max 26.05
_diffrn_reflns_theta_min 1.75
_exptl_absorpt_coefficient_mu 3.148
_exptl_absorpt_correction_T_max 0.7416
_exptl_absorpt_correction_T_min 0.6247
_exptl_absorpt_correction_type multi-scan
_exptl_crystal_colour block
_exptl_crystal_density_diffrn 1.390
_exptl_crystal_density_method 'not measured'
_exptl_crystal_description colorless
_exptl_crystal_F_000 1376
_exptl_crystal_size_max 0.17
_exptl_crystal_size_mid 0.16
_exptl_crystal_size_min 0.10
_refine_diff_density_max 0.946
_refine_diff_density_min -0.610
_refine_diff_density_rms 0.079
_refine_ls_extinction_method none
_refine_ls_goodness_of_fit_ref 0.956
_refine_ls_hydrogen_treatment constr
_refine_ls_matrix_type full
_refine_ls_number_parameters 334
_refine_ls_number_reflns 6374
_refine_ls_number_restraints 0
_refine_ls_restrained_S_all 0.956
_refine_ls_R_factor_all 0.0336
_refine_ls_R_factor_gt 0.0260
_refine_ls_shift/su_max 0.002
_refine_ls_shift/su_mean 0.000
_refine_ls_structure_factor_coef Fsqd
_refine_ls_weighting_details 'calc w=1/[\s^2^(Fo^2^)+(0.0290P)^2^+0.0000P] where P=(Fo^2^+2Fc^2^)/3'
_refine_ls_weighting_scheme calc
_refine_ls_wR_factor_gt 0.0598
_refine_ls_wR_factor_ref 0.0618
_reflns_number_gt 5256
_reflns_number_total 6374
_reflns_threshold_expression >2sigma(I)
_cod_data_source_file om0700922si20070130_104813.cif
_cod_data_source_block q473m
_cod_depositor_comments
;
The following automatic conversions were performed:

'_symmetry_cell_setting' value 'Monoclinic' changed to 'monoclinic'
according to /home/saulius/struct/CIF-dictionaries/cif_core.dic
dictionary named 'cif_core.dic' version 2.4.1 from
2010-06-29.

'_exptl_absorpt_correction_type' value 'Multi-scan'
changed to 'multi-scan' according to
/home/saulius/struct/CIF-dictionaries/cif_core.dic dictionary named
'cif_core.dic' version 2.4.1 from 2010-06-29.

Automatic conversion script
Id: cif_fix_values 1715 2011-07-08 13:25:40Z adriana 
;
_cod_original_sg_symbol_H-M P2(1)/c
_cod_database_code 4073128

loop_
_symmetry_equiv_pos_as_xyz
'x, y, z'
'-x, y+1/2, -z+1/2'
'-x, -y, -z'
'x, -y-1/2, z-1/2'

loop_
_atom_site_label
_atom_site_type_symbol
_atom_site_fract_x
_atom_site_fract_y
_atom_site_fract_z
_atom_site_U_iso_or_equiv
_atom_site_adp_type
_atom_site_occupancy
_atom_site_symmetry_multiplicity
_atom_site_calc_flag
_atom_site_refinement_flags
Lu Lu 0.159602(12) 0.341212(6) 0.710999(9) 0.03164(6) Uani 1 1 d .
Si2 Si 0.42272(9) 0.44224(4) 0.68085(8) 0.0443(2) Uani 1 1 d .
Si1 Si 0.41440(9) 0.22577(4) 0.80875(8) 0.0467(3) Uani 1 1 d .
N2 N 0.0091(2) 0.40468(12) 0.87984(19) 0.0382(6) Uani 1 1 d .
N1 N -0.0630(3) 0.31931(13) 0.8437(2) 0.0462(7) Uani 1 1 d .
C15 C 0.0859(3) 0.45659(14) 0.8872(2) 0.0377(8) Uani 1 1 d .
C14 C -0.1241(4) 0.34041(19) 0.9120(3) 0.0618(12) Uani 1 1 d .
H14 H -0.1851 0.3211 0.9374 0.074 Uiso 1 1 calc R
C12 C 0.0206(3) 0.35880(15) 0.8225(2) 0.0370(8) Uani 1 1 d .
C13 C -0.0793(4) 0.3940(2) 0.9349(3) 0.0594(11) Uani 1 1 d .
H13 H -0.1030 0.4191 0.9791 0.071 Uiso 1 1 calc R
C9 C -0.0744(3) 0.33543(14) 0.5677(2) 0.0416(8) Uani 1 1 d .
C4 C 0.0264(4) 0.33681(14) 0.5160(2) 0.0457(9) Uani 1 1 d .
C8 C -0.1620(3) 0.38290(16) 0.5575(3) 0.0499(9) Uani 1 1 d .
H8 H -0.2261 0.3834 0.5919 0.060 Uiso 1 1 calc R
C7 C -0.1513(4) 0.42730(17) 0.4975(3) 0.0576(11) Uani 1 1 d .
H7 H -0.2094 0.4582 0.4905 0.069 Uiso 1 1 calc R
C1 C -0.0621(4) 0.28315(17) 0.6235(3) 0.0557(10) Uani 1 1 d .
C5 C 0.0329(4) 0.38468(18) 0.4541(3) 0.0565(10) Uani 1 1 d .
H5 H 0.0971 0.3862 0.4198 0.068 Uiso 1 1 calc R
C6 C -0.0550(4) 0.42806(18) 0.4454(3) 0.0589(11) Uani 1 1 d .
H6 H -0.0515 0.4591 0.4040 0.071 Uiso 1 1 calc R
C11 C -0.0848(4) 0.26191(17) 0.7999(3) 0.0650(12) Uani 1 1 d .
H11A H -0.1413 0.2406 0.8316 0.078 Uiso 1 1 calc R
H11B H -0.0001 0.2421 0.8144 0.078 Uiso 1 1 calc R
C2 C 0.0448(4) 0.25329(17) 0.6042(3) 0.0683(13) Uani 1 1 d .
H2 H 0.0738 0.2171 0.6294 0.082 Uiso 1 1 calc R
C3 C 0.1009(4) 0.28565(18) 0.5419(3) 0.0613(11) Uani 1 1 d .
H3 H 0.1744 0.2753 0.5210 0.074 Uiso 1 1 calc R
C10 C -0.1495(4) 0.2628(2) 0.6853(3) 0.0834(16) Uani 1 1 d .
H10A H -0.1798 0.2243 0.6635 0.100 Uiso 1 1 calc R
H10B H -0.2274 0.2873 0.6708 0.100 Uiso 1 1 calc R
C25 C 0.2587(3) 0.42823(13) 0.6947(2) 0.0399(8) Uani 1 1 d .
H25A H 0.1973 0.4467 0.6368 0.048 Uiso 1 1 calc R
H25B H 0.2551 0.4504 0.7532 0.048 Uiso 1 1 calc R
C24 C 0.3179(3) 0.28786(14) 0.8285(2) 0.0420(8) Uani 1 1 d .
H24A H 0.3837 0.3156 0.8641 0.050 Uiso 1 1 calc R
H24B H 0.2733 0.2750 0.8771 0.050 Uiso 1 1 calc R
C26 C 0.3099(5) 0.15943(15) 0.7980(4) 0.0745(14) Uani 1 1 d .
H26A H 0.2828 0.1550 0.8582 0.112 Uiso 1 1 calc R
H26B H 0.3609 0.1265 0.7897 0.112 Uiso 1 1 calc R
H26C H 0.2327 0.1628 0.7405 0.112 Uiso 1 1 calc R
C31 C 0.4782(4) 0.51880(17) 0.7021(3) 0.0681(12) Uani 1 1 d .
H31A H 0.4125 0.5433 0.6587 0.102 Uiso 1 1 calc R
H31B H 0.5614 0.5234 0.6871 0.102 Uiso 1 1 calc R
H31C H 0.4893 0.5290 0.7714 0.102 Uiso 1 1 calc R
C27 C 0.5708(4) 0.2147(2) 0.9139(4) 0.0863(15) Uani 1 1 d .
H27A H 0.6216 0.2496 0.9254 0.129 Uiso 1 1 calc R
H27B H 0.6223 0.1847 0.8958 0.129 Uiso 1 1 calc R
H27C H 0.5490 0.2042 0.9744 0.129 Uiso 1 1 calc R
C30 C 0.5550(4) 0.3997(2) 0.7740(4) 0.107(2) Uani 1 1 d .
H30A H 0.5530 0.4085 0.8415 0.160 Uiso 1 1 calc R
H30B H 0.6406 0.4095 0.7669 0.160 Uiso 1 1 calc R
H30C H 0.5389 0.3595 0.7612 0.160 Uiso 1 1 calc R
C29 C 0.4273(5) 0.4216(2) 0.5508(4) 0.0979(18) Uani 1 1 d .
H29A H 0.4116 0.3812 0.5411 0.147 Uiso 1 1 calc R
H29B H 0.5130 0.4308 0.5432 0.147 Uiso 1 1 calc R
H29C H 0.3598 0.4424 0.5014 0.147 Uiso 1 1 calc R
C28 C 0.4643(5) 0.2318(2) 0.6893(4) 0.0897(16) Uani 1 1 d .
H28A H 0.3861 0.2351 0.6325 0.135 Uiso 1 1 calc R
H28B H 0.5134 0.1982 0.6815 0.135 Uiso 1 1 calc R
H28C H 0.5189 0.2652 0.6927 0.135 Uiso 1 1 calc R
C16 C 0.2129(3) 0.45730(15) 0.9564(3) 0.0437(8) Uani 1 1 d .
C20 C 0.0324(3) 0.50312(16) 0.8258(2) 0.0437(8) Uani 1 1 d .
C19 C 0.1137(4) 0.55102(16) 0.8323(3) 0.0519(10) Uani 1 1 d .
H19 H 0.0807 0.5827 0.7919 0.062 Uiso 1 1 calc R
C17 C 0.2883(4) 0.50659(16) 0.9585(3) 0.0523(10) Uani 1 1 d .
H17 H 0.3735 0.5082 1.0034 0.063 Uiso 1 1 calc R
C18 C 0.2425(4) 0.55305(17) 0.8971(3) 0.0542(10) Uani 1 1 d .
C21 C 0.2658(4) 0.40751(17) 1.0246(3) 0.0586(11) Uani 1 1 d .
H21A H 0.2985 0.3788 0.9881 0.088 Uiso 1 1 calc R
H21B H 0.1958 0.3916 1.0482 0.088 Uiso 1 1 calc R
H21C H 0.3368 0.4203 1.0814 0.088 Uiso 1 1 calc R
C23 C -0.1087(4) 0.50102(18) 0.7562(3) 0.0663(12) Uani 1 1 d .
H23A H -0.1116 0.4774 0.6987 0.099 Uiso 1 1 calc R
H23B H -0.1376 0.5391 0.7339 0.099 Uiso 1 1 calc R
H23C H -0.1664 0.4852 0.7920 0.099 Uiso 1 1 calc R
C22 C 0.3271(5) 0.60587(18) 0.8998(4) 0.0809(14) Uani 1 1 d .
H22A H 0.3073 0.6339 0.9444 0.121 Uiso 1 1 calc R
H22B H 0.3084 0.6217 0.8330 0.121 Uiso 1 1 calc R
H22C H 0.4195 0.5956 0.9238 0.121 Uiso 1 1 calc R

loop_
_atom_site_aniso_label
_atom_site_aniso_U_11
_atom_site_aniso_U_22
_atom_site_aniso_U_33
_atom_site_aniso_U_23
_atom_site_aniso_U_13
_atom_site_aniso_U_12
Lu 0.03528(8) 0.02966(10) 0.02818(8) -0.00258(6) 0.00636(5) 0.00151(6)
Si2 0.0385(5) 0.0428(6) 0.0499(6) -0.0004(5) 0.0104(4) -0.0061(4)
Si1 0.0424(5) 0.0412(6) 0.0573(6) 0.0088(5) 0.0158(5) 0.0111(4)
N2 0.0351(14) 0.0472(18) 0.0365(15) 0.0054(13) 0.0169(12) 0.0064(13)
N1 0.0366(15) 0.0504(19) 0.0485(18) 0.0182(15) 0.0074(14) -0.0066(14)
C15 0.0448(18) 0.040(2) 0.0348(18) -0.0046(15) 0.0219(15) 0.0062(15)
C14 0.040(2) 0.087(4) 0.066(3) 0.027(2) 0.027(2) 0.004(2)
C12 0.0307(16) 0.041(2) 0.0370(18) 0.0110(15) 0.0058(14) 0.0004(14)
C13 0.051(2) 0.084(3) 0.056(3) 0.018(2) 0.035(2) 0.017(2)
C9 0.0408(18) 0.040(2) 0.0310(18) -0.0022(15) -0.0097(15) -0.0050(15)
C4 0.055(2) 0.045(2) 0.0288(18) -0.0105(16) -0.0017(16) 0.0077(17)
C8 0.0353(18) 0.056(3) 0.049(2) -0.0023(19) -0.0012(16) 0.0002(17)
C7 0.059(2) 0.052(3) 0.048(2) 0.003(2) -0.0062(19) 0.0124(19)
C1 0.063(2) 0.043(2) 0.045(2) -0.0066(18) -0.0100(19) -0.0152(19)
C5 0.064(2) 0.074(3) 0.0284(19) 0.0034(19) 0.0096(18) -0.001(2)
C6 0.072(3) 0.060(3) 0.037(2) 0.0113(19) 0.003(2) 0.006(2)
C11 0.068(3) 0.056(3) 0.063(3) 0.017(2) 0.006(2) -0.027(2)
C2 0.093(3) 0.033(2) 0.052(3) -0.0108(19) -0.022(2) 0.002(2)
C3 0.075(3) 0.058(3) 0.040(2) -0.019(2) -0.001(2) 0.018(2)
C10 0.082(3) 0.081(3) 0.069(3) 0.013(2) -0.009(2) -0.057(3)
C25 0.0479(19) 0.038(2) 0.0359(19) 0.0006(15) 0.0151(15) 0.0027(15)
C24 0.0481(19) 0.039(2) 0.0390(19) -0.0004(16) 0.0132(16) 0.0043(16)
C26 0.082(3) 0.041(3) 0.090(4) 0.011(2) 0.008(3) 0.005(2)
C31 0.064(3) 0.058(3) 0.076(3) 0.003(2) 0.011(2) -0.017(2)
C27 0.052(2) 0.081(4) 0.109(4) 0.016(3) -0.003(2) 0.022(2)
C30 0.054(3) 0.075(4) 0.162(6) 0.036(4) -0.016(3) -0.011(2)
C29 0.101(4) 0.122(5) 0.096(4) -0.036(3) 0.070(3) -0.024(3)
C28 0.099(4) 0.101(4) 0.090(4) 0.002(3) 0.060(3) 0.029(3)
C16 0.049(2) 0.044(2) 0.041(2) -0.0088(16) 0.0182(16) 0.0079(17)
C20 0.054(2) 0.046(2) 0.0355(19) 0.0002(16) 0.0203(16) 0.0125(17)
C19 0.078(3) 0.039(2) 0.046(2) 0.0003(17) 0.028(2) 0.010(2)
C17 0.051(2) 0.051(3) 0.056(2) -0.019(2) 0.0167(18) 0.0029(18)
C18 0.070(3) 0.045(3) 0.058(3) -0.015(2) 0.036(2) -0.004(2)
C21 0.055(2) 0.060(3) 0.050(2) -0.003(2) -0.0022(19) 0.0140(19)
C23 0.071(3) 0.066(3) 0.052(2) 0.003(2) 0.003(2) 0.032(2)
C22 0.097(3) 0.050(3) 0.106(4) -0.014(3) 0.045(3) -0.012(2)

loop_
_atom_type_symbol
_atom_type_description
_atom_type_scat_dispersion_real
_atom_type_scat_dispersion_imag
_atom_type_scat_source
C C 0.0033 0.0016 'International Tables Vol C Tables 4.2.6.8 and 6.1.1.4'
H H 0.0000 0.0000 'International Tables Vol C Tables 4.2.6.8 and 6.1.1.4'
N N 0.0061 0.0033 'International Tables Vol C Tables 4.2.6.8 and 6.1.1.4'
Si Si 0.0817 0.0704 'International Tables Vol C Tables 4.2.6.8 and 6.1.1.4'
Lu Lu -0.4720 5.8584 'International Tables Vol C Tables 4.2.6.8 and 6.1.1.4'

loop_
_geom_angle_atom_site_label_1
_geom_angle_atom_site_label_2
_geom_angle_atom_site_label_3
_geom_angle
C25 Lu C24 106.60(12)
C25 Lu C12 106.35(11)
C24 Lu C12 94.98(11)
C25 Lu C3 110.25(13)
C24 Lu C3 107.41(12)
C12 Lu C3 128.59(13)
C25 Lu C2 141.15(13)
C24 Lu C2 95.47(12)
C12 Lu C2 103.02(14)
C3 Lu C2 31.22(13)
C25 Lu C4 93.12(11)
C24 Lu C4 138.59(11)
C12 Lu C4 114.23(11)
C3 Lu C4 31.28(10)
C2 Lu C4 51.22(12)
C25 Lu C1 139.32(12)
C24 Lu C1 113.63(13)
C12 Lu C1 76.54(12)
C3 Lu C1 52.18(13)
C2 Lu C1 31.03(12)
C4 Lu C1 52.04(12)
C25 Lu C9 108.29(11)
C24 Lu C9 144.04(11)
C12 Lu C9 83.46(11)
C3 Lu C9 51.58(12)
C2 Lu C9 50.69(11)
C4 Lu C9 31.33(11)
C1 Lu C9 31.03(10)
C25 Si2 C31 114.61(17)
C25 Si2 C29 110.07(18)
C31 Si2 C29 107.5(2)
C25 Si2 C30 111.66(19)
C31 Si2 C30 105.0(2)
C29 Si2 C30 107.6(3)
C24 Si1 C27 113.13(19)
C24 Si1 C28 112.31(19)
C27 Si1 C28 106.7(2)
C24 Si1 C26 109.04(19)
C27 Si1 C26 108.1(2)
C28 Si1 C26 107.4(2)
C12 N2 C13 111.5(3)
C12 N2 C15 124.0(3)
C13 N2 C15 124.4(3)
C12 N1 C14 111.4(3)
C12 N1 C11 124.3(3)
C14 N1 C11 124.3(3)
C20 C15 C16 123.0(3)
C20 C15 N2 119.4(3)
C16 C15 N2 117.6(3)
C13 C14 N1 107.0(3)
C13 C14 H14 126.5
N1 C14 H14 126.5
N2 C12 N1 103.5(3)
N2 C12 Lu 132.1(2)
N1 C12 Lu 124.3(3)
C14 C13 N2 106.5(4)
C14 C13 H13 126.7
N2 C13 H13 126.7
C8 C9 C1 132.3(4)
C8 C9 C4 118.8(3)
C1 C9 C4 108.9(3)
C8 C9 Lu 117.7(2)
C1 C9 Lu 73.95(18)
C4 C9 Lu 73.49(18)
C3 C4 C5 134.0(4)
C3 C4 C9 106.8(3)
C5 C4 C9 119.2(3)
C3 C4 Lu 71.66(19)
C5 C4 Lu 118.5(2)
C9 C4 Lu 75.18(18)
C7 C8 C9 119.4(4)
C7 C8 H8 120.3
C9 C8 H8 120.3
C8 C7 C6 121.7(4)
C8 C7 H7 119.2
C6 C7 H7 119.2
C2 C1 C9 105.7(4)
C2 C1 C10 127.1(4)
C9 C1 C10 127.1(4)
C2 C1 Lu 72.3(2)
C9 C1 Lu 75.03(19)
C10 C1 Lu 120.2(2)
C6 C5 C4 119.3(4)
C6 C5 H5 120.3
C4 C5 H5 120.3
C5 C6 C7 121.5(4)
C5 C6 H6 119.3
C7 C6 H6 119.3
N1 C11 C10 112.7(3)
N1 C11 H11A 109.0
C10 C11 H11A 109.0
N1 C11 H11B 109.0
C10 C11 H11B 109.0
H11A C11 H11B 107.8
C3 C2 C1 110.6(4)
C3 C2 Lu 73.5(2)
C1 C2 Lu 76.6(2)
C3 C2 H2 124.7
C1 C2 H2 124.7
Lu C2 H2 116.9
C2 C3 C4 108.0(4)
C2 C3 Lu 75.3(2)
C4 C3 Lu 77.1(2)
C2 C3 H3 126.0
C4 C3 H3 126.0
Lu C3 H3 114.0
C1 C10 C11 115.5(3)
C1 C10 H10A 108.4
C11 C10 H10A 108.4
C1 C10 H10B 108.4
C11 C10 H10B 108.4
H10A C10 H10B 107.5
Si2 C25 Lu 129.27(16)
Si2 C25 H25A 105.0
Lu C25 H25A 105.0
Si2 C25 H25B 105.0
Lu C25 H25B 105.0
H25A C25 H25B 105.8
Si1 C24 Lu 129.36(17)
Si1 C24 H24A 104.9
Lu C24 H24A 104.9
Si1 C24 H24B 104.9
Lu C24 H24B 104.9
H24A C24 H24B 105.8
Si1 C26 H26A 109.5
Si1 C26 H26B 109.5
H26A C26 H26B 109.5
Si1 C26 H26C 109.5
H26A C26 H26C 109.5
H26B C26 H26C 109.5
Si2 C31 H31A 109.5
Si2 C31 H31B 109.5
H31A C31 H31B 109.5
Si2 C31 H31C 109.5
H31A C31 H31C 109.5
H31B C31 H31C 109.5
Si1 C27 H27A 109.5
Si1 C27 H27B 109.5
H27A C27 H27B 109.5
Si1 C27 H27C 109.5
H27A C27 H27C 109.5
H27B C27 H27C 109.5
Si2 C30 H30A 109.5
Si2 C30 H30B 109.5
H30A C30 H30B 109.5
Si2 C30 H30C 109.5
H30A C30 H30C 109.5
H30B C30 H30C 109.5
Si2 C29 H29A 109.5
Si2 C29 H29B 109.5
H29A C29 H29B 109.5
Si2 C29 H29C 109.5
H29A C29 H29C 109.5
H29B C29 H29C 109.5
Si1 C28 H28A 109.5
Si1 C28 H28B 109.5
H28A C28 H28B 109.5
Si1 C28 H28C 109.5
H28A C28 H28C 109.5
H28B C28 H28C 109.5
C17 C16 C15 116.7(3)
C17 C16 C21 121.5(3)
C15 C16 C21 121.8(3)
C15 C20 C19 117.0(3)
C15 C20 C23 120.6(3)
C19 C20 C23 122.4(3)
C18 C19 C20 122.2(4)
C18 C19 H19 118.9
C20 C19 H19 118.9
C18 C17 C16 122.8(4)
C18 C17 H17 118.6
C16 C17 H17 118.6
C17 C18 C19 118.2(4)
C17 C18 C22 121.9(4)
C19 C18 C22 119.9(4)
C16 C21 H21A 109.5
C16 C21 H21B 109.5
H21A C21 H21B 109.5
C16 C21 H21C 109.5
H21A C21 H21C 109.5
H21B C21 H21C 109.5
C20 C23 H23A 109.5
C20 C23 H23B 109.5
H23A C23 H23B 109.5
C20 C23 H23C 109.5
H23A C23 H23C 109.5
H23B C23 H23C 109.5
C18 C22 H22A 109.5
C18 C22 H22B 109.5
H22A C22 H22B 109.5
C18 C22 H22C 109.5
H22A C22 H22C 109.5
H22B C22 H22C 109.5

loop_
_geom_bond_atom_site_label_1
_geom_bond_atom_site_label_2
_geom_bond_distance
Lu C25 2.319(3)
Lu C24 2.319(3)
Lu C12 2.443(3)
Lu C3 2.584(3)
Lu C2 2.607(4)
Lu C4 2.653(3)
Lu C1 2.661(3)
Lu C9 2.675(3)
Si2 C25 1.817(3)
Si2 C31 1.873(4)
Si2 C29 1.873(4)
Si2 C30 1.879(4)
Si1 C24 1.832(3)
Si1 C27 1.868(4)
Si1 C28 1.875(4)
Si1 C26 1.876(4)
N2 C12 1.357(4)
N2 C13 1.382(4)
N2 C15 1.441(4)
N1 C12 1.361(4)
N1 C14 1.376(5)
N1 C11 1.458(5)
C15 C20 1.391(4)
C15 C16 1.398(4)
C14 C13 1.339(5)
C14 H14 0.9300
C13 H13 0.9300
C9 C8 1.419(5)
C9 C1 1.427(5)
C9 C4 1.439(5)
C4 C3 1.413(5)
C4 C5 1.419(5)
C8 C7 1.350(5)
C8 H8 0.9300
C7 C6 1.400(5)
C7 H7 0.9300
C1 C2 1.410(6)
C1 C10 1.499(5)
C5 C6 1.351(5)
C5 H5 0.9300
C6 H6 0.9300
C11 C10 1.531(5)
C11 H11A 0.9700
C11 H11B 0.9700
C2 C3 1.397(6)
C2 H2 0.9300
C3 H3 0.9300
C10 H10A 0.9700
C10 H10B 0.9700
C25 H25A 0.9700
C25 H25B 0.9700
C24 H24A 0.9700
C24 H24B 0.9700
C26 H26A 0.9600
C26 H26B 0.9600
C26 H26C 0.9600
C31 H31A 0.9600
C31 H31B 0.9600
C31 H31C 0.9600
C27 H27A 0.9600
C27 H27B 0.9600
C27 H27C 0.9600
C30 H30A 0.9600
C30 H30B 0.9600
C30 H30C 0.9600
C29 H29A 0.9600
C29 H29B 0.9600
C29 H29C 0.9600
C28 H28A 0.9600
C28 H28B 0.9600
C28 H28C 0.9600
C16 C17 1.390(5)
C16 C21 1.496(5)
C20 C19 1.392(5)
C20 C23 1.516(5)
C19 C18 1.390(5)
C19 H19 0.9300
C17 C18 1.373(5)
C17 H17 0.9300
C18 C22 1.512(5)
C21 H21A 0.9600
C21 H21B 0.9600
C21 H21C 0.9600
C23 H23A 0.9600
C23 H23B 0.9600
C23 H23C 0.9600
C22 H22A 0.9600
C22 H22B 0.9600
C22 H22C 0.9600
